data_2010188
loop_
_publ_author_name
'Mackay, M. F.'
'Savage, G. P.'
'Simpson, G.W.'

_publ_section_title 3'-(2,6-Dichlorophenyl)bicyclo[2.2.1]heptane-2-spiro-5'(4'<i>H</i>)-isoxazole-3-one
_journal_issue 11
_journal_name_full 'Acta Crystallographica Section C'
_journal_page_first 1772
_journal_page_last 1774
_journal_paper_doi 10.1107/S0108270194004622
_journal_volume 50
_journal_year 1994
_chemical_formula_moiety 'C15 H13 Cl2 N1 O2'
_chemical_formula_sum 'C15 H13 Cl2 N O2'
_chemical_formula_weight 310.2
_chemical_name_systematic
;
3'-(2,6-Dichlorophenyl)spiroo[bicyclo[2.2.1]heptane-2,5'(4'H)-isoxazole-
3-one
;
_space_group_IT_number 14
_symmetry_cell_setting monoclinic
_symmetry_space_group_name_Hall '-P 2ybc'
_symmetry_space_group_name_H-M 'P 1 21/c 1'
_cell_angle_alpha 90.0
_cell_angle_beta 94.850(10)
_cell_angle_gamma 90.0
_cell_formula_units_Z 4
_cell_length_a 7.2610(10)
_cell_length_b 16.913(2)
_cell_length_c 11.5740(10)
_cell_measurement_reflns_used 25
_cell_measurement_temperature 291.0(10)
_cell_measurement_theta_max 33
_cell_measurement_theta_min 18
_cell_volume 1416.3(3)
_computing_cell_refinement 'Rigaku AFC software (1974)'
_computing_data_collection 'Rigaku AFC software (1974)'
_computing_data_reduction 'Rigaku AFC software (1974)'
_computing_molecular_graphics 'ORTEPII (Johnson, 1976)'
_computing_structure_refinement 'SHELX76 (Sheldrick, 1976)'
_computing_structure_solution 'SHELXS86 (Sheldrick, 1985)'
_diffrn_ambient_temperature 291.0(10)
_diffrn_measurement_device 'Rigaku AFC diffractometer'
_diffrn_measurement_method \w/2\q
_diffrn_radiation_monochromator graphite
_diffrn_radiation_source xray_tube
_diffrn_radiation_type 'Copper K\a'
_diffrn_radiation_wavelength 1.5418
_diffrn_reflns_av_R_equivalents .035
_diffrn_reflns_av_sigmaI/netI 0
_diffrn_reflns_limit_h_max 8
_diffrn_reflns_limit_h_min -8
_diffrn_reflns_limit_k_max 19
_diffrn_reflns_limit_k_min 0
_diffrn_reflns_limit_l_max 13
_diffrn_reflns_limit_l_min 0
_diffrn_reflns_number 2346
_diffrn_reflns_theta_max 65.0
_diffrn_reflns_theta_min 4.6
_diffrn_standards_decay_% <3
_diffrn_standards_interval_count 50
_diffrn_standards_number 3
_exptl_absorpt_coefficient_mu 4.02
_exptl_absorpt_correction_T_max .421
_exptl_absorpt_correction_T_min .230
_exptl_absorpt_correction_type 'SHELX76 (Sheldrick, 1976), Gaussian'
_exptl_crystal_colour colourless
_exptl_crystal_density_diffrn 1.454
_exptl_crystal_density_meas 1.450(5)
_exptl_crystal_density_method flotation
_exptl_crystal_description prismatic
_exptl_crystal_F_000 640
_exptl_crystal_size_max 0.26
_exptl_crystal_size_mid 0.38
_exptl_crystal_size_min 0.38
_refine_diff_density_max .24
_refine_diff_density_min -.19
_refine_ls_abs_structure_Flack 0
_refine_ls_extinction_method 'SHELX76 (Sheldrick, 1976)'
_refine_ls_goodness_of_fit_obs 1.55
_refine_ls_hydrogen_treatment refxyz
_refine_ls_matrix_type full
_refine_ls_number_constraints 0
_refine_ls_number_parameters 234
_refine_ls_number_reflns 1734
_refine_ls_number_restraints 0
_refine_ls_R_factor_obs .046
_refine_ls_shift/esd_max .004
_refine_ls_structure_factor_coef F
_refine_ls_weighting_details 'w = 1/[\s^2^(F) + 0.00118F^2^]'
_refine_ls_weighting_scheme calc
_refine_ls_wR_factor_obs .066
_reflns_number_observed 1734
_reflns_number_total 2218
_reflns_observed_criterion F>4.0\sF
_cod_data_source_file hr1029.cif
_cod_data_source_block Compound_1
_cod_depositor_comments
;
The following automatic conversions were performed:

'_refine_ls_weighting_scheme' value '1/[\s^2^(F) + 0.00118F^2^]' was
changed to 'calc'. New tag '_refine_ls_weighting_details' was
created. The value of the new tag was set to 'w = 1/[\s^2^(F) +
0.00118F^2^]'.

Automatic conversion script
Id: cif_fix_values 3143 2015-03-26 13:38:13Z robertas 
;
_cod_original_cell_volume 1416.3(5)
_cod_original_sg_symbol_H-M 'P 21/c'
_cod_original_formula_sum 'C15 H13 Cl2 N1 O2'
_cod_database_code 2010188

loop_
_symmetry_equiv_pos_as_xyz
x,y,z
-x,-y,-z
-x,1/2+y,1/2-z
x,1/2-y,1/2+z

loop_
_atom_site_aniso_label
_atom_site_aniso_U_11
_atom_site_aniso_U_22
_atom_site_aniso_U_33
_atom_site_aniso_U_12
_atom_site_aniso_U_13
_atom_site_aniso_U_23
C1 0.056(2) 0.0430(19) 0.072(3) -0.0121(16) 0.006(2) 0.0027(17)
C2 0.0473(18) 0.0369(16) 0.0409(18) 0.0042(13) 0.0092(15) 0.0074(13)
C3 0.0521(19) 0.0376(16) 0.0431(19) 0.0004(15) 0.0057(15) 0.0038(13)
O3 0.0697(17) 0.0519(13) 0.0610(17) -0.0184(12) 0.0012(13) 0.0033(12)
C4 0.058(2) 0.058(2) 0.067(3) -0.0073(18) 0.016(2) -0.0119(19)
C5 0.095(4) 0.062(3) 0.049(3) -0.004(2) 0.009(2) -0.016(2)
C6 0.075(3) 0.065(3) 0.070(3) -0.008(2) -0.013(3) -0.017(2)
C7 0.088(3) 0.0397(19) 0.070(3) 0.0053(19) 0.010(3) -0.010(2)
O1' 0.0491(13) 0.0568(13) 0.0493(13) 0.0208(11) 0.0149(11) 0.0134(11)
N2' 0.0397(13) 0.0504(15) 0.0486(17) 0.0061(12) 0.0104(13) 0.0062(13)
C3' 0.0355(15) 0.0359(15) 0.0438(18) 0.0011(12) 0.0026(13) 0.0070(13)
C4' 0.063(2) 0.052(2) 0.049(2) 0.0207(18) 0.0156(19) 0.0145(17)
C1'' 0.0365(16) 0.0449(16) 0.0389(18) 0.0050(13) 0.0036(13) 0.0040(13)
C2'' 0.0480(19) 0.0469(18) 0.054(2) 0.0031(15) 0.0044(17) -0.0016(16)
C3'' 0.067(3) 0.056(2) 0.067(3) 0.0157(19) 0.006(2) -0.012(2)
C4'' 0.051(2) 0.087(3) 0.059(3) 0.013(2) 0.014(2) -0.012(2)
C5'' 0.039(2) 0.081(3) 0.061(3) 0.0017(19) 0.0094(19) -0.002(2)
C6'' 0.0363(15) 0.0497(18) 0.052(2) 0.0011(13) 0.0016(15) 0.0048(15)
Cl2'' 0.0692(6) 0.0502(5) 0.1050(9) -0.0142(5) 0.0165(6) -0.0029(5)
Cl6'' 0.0460(5) 0.0508(5) 0.01248(11) -0.0065(4) 0.0091(6) 0.0024(5)

loop_
_atom_site_label
_atom_site_fract_x
_atom_site_fract_y
_atom_site_fract_z
C1 0.2177(6) 0.1990(2) 0.9675(4)
C2 0.1581(5) 0.1276(2) 0.8919(3)
C3 -0.0271(5) 0.1068(2) 0.9404(3)
O3 -0.1219(4) 0.05000(10) 0.9115(2)
C4 -0.0628(6) 0.1701(2) 1.0257(4)
C5 0.0699(6) 0.1509(3) 1.1339(4)
C6 0.2610(6) 0.1701(3) 1.0925(4)
C7 0.0330(6) 0.2407(2) 0.9750(5)
O1' 0.1074(3) 0.15480(10) 0.7725(2)
N2' 0.2302(4) 0.1220(2) 0.6976(2)
C3' 0.3350(4) 0.0724(2) 0.7535(3)
C4' 0.2960(6) 0.0618(2) 0.8772(3)
C1'' 0.4862(4) 0.0354(2) 0.6960(3)
C2'' 0.4858(5) -0.0446(2) 0.6664(3)
C3'' 0.6290(6) -0.0791(2) 0.6126(4)
C4'' 0.7786(6) -0.0334(3) 0.5892(4)
C5'' 0.7853(5) 0.0456(3) 0.6174(4)
C6'' 0.6406(4) 0.0788(2) 0.6691(3)
Cl2'' 0.29790(10) -0.10210(10) 0.69500(10)
Cl6'' 0.65270(10) 0.17900(10) 0.70340(10)
H1 0.320(5) 0.228(2) 0.937(3)
H4 -0.193(7) 0.174(3) 1.034(4)
H5a 0.056(6) 0.182(3) 1.193(4)
H5b 0.076(8) 0.099(3) 1.145(5)
H6a 0.349(6) 0.123(3) 1.098(4)
H6b 0.317(8) 0.202(3) 1.136(5)
H7a 0.051(6) 0.278(3) 1.027(4)
H7b -0.031(6) 0.250(3) 0.895(4)
H4'a 0.250(6) 0.004(3) 0.894(4)
H4'b 0.405(6) 0.062(2) 0.933(4)
H3'' 0.625(6) -0.137(3) 0.599(4)
H4'' 0.868(6) -0.060(3) 0.546(4)
H5'' 0.883(6) 0.074(3) 0.607(3)

loop_
_atom_type_symbol
_atom_type_scat_dispersion_real
_atom_type_scat_dispersion_imag
_atom_type_scat_source
C .017 .009 International_Tables_Vol_IV_Table_2.3.1
H 0 0 International_Tables_Vol_IV_Table_2.3.1
O .047 .032 International_Tables_Vol_IV_Table_2.3.1
N .029 .018 International_Tables_Vol_IV_Table_2.3.1
CL .348 .702 International_Tables_Vol_IV_Table_2.3.1

loop_
_geom_angle_atom_site_label_1
_geom_angle_atom_site_label_2
_geom_angle_atom_site_label_3
_geom_angle
_geom_angle_publ_flag
C6 C1 C7 101.8(3) yes
C2 C1 C6 108.2(3) yes
C2 C1 C7 100.9(3) yes
C1 C2 C3 100.7(3) yes
C1 C2 O1' 109.0(2) yes
C1 C2 C4' 119.0(3) yes
C3 C2 O1' 104.9(2) yes
C3 C2 C4' 118.6(3) yes
O1' C2 C4' 103.8(2) yes
O3 C3 C4 128.6(3) yes
C2 C3 O3 125.0(3) yes
C2 C3 C4 106.4(3) yes
C3 C4 C5 104.7(3) yes
C3 C4 C7 101.3(3) yes
C5 C4 C7 101.7(3) yes
C4 C5 C6 102.7(3) yes
C1 C6 C5 104.0(3) yes
C1 C7 C4 95.3(3) yes
C2 O1' N2' 109.5(2) yes
O1' N2' C3' 109.2(2) yes
N2' C3' C4' 114.4(2) yes
N2' C3' C1'' 119.2(2) yes
C4' C3' C1'' 126.3(3) yes
C2 C4' C3' 101.5(3) yes
C3' C1'' C2'' 122.5(2) yes
C3' C1'' C6'' 121.4(2) yes
C2'' C1'' C6'' 116.1(2) yes
C1'' C2'' C3'' 122.2(3) yes
C1'' C2'' Cl2'' 118.9(2) yes
C3'' C2'' Cl2'' 118.9(3) yes
C2'' C3'' C4'' 119.1(3) yes
C3'' C4'' C5'' 120.7(3) yes
C4'' C5'' C6'' 119.2(3) yes
C1'' C6'' C5'' 122.7(3) yes
C1'' C6'' Cl6'' 119.1(2) yes
C5'' C6'' Cl6'' 118.1(3) yes

loop_
_geom_bond_atom_site_label_1
_geom_bond_atom_site_label_2
_geom_bond_site_symmetry_1
_geom_bond_site_symmetry_2
_geom_bond_distance
_geom_bond_publ_flag
C1 C2 . . 1.532(5) yes
C1 C6 . . 1.534(6) yes
C1 C7 . . 1.524(6) yes
C2 C4' . . 1.516(5) yes
C2 C3 . . 1.541(5) yes
C3 C4 . . 1.494(5) yes
C3 O3 . . 1.212(4) yes
C4 C5 . . 1.549(6) yes
C4 C7 . . 1.524(6) yes
C5 C6 . . 1.540(7) yes
O1' N2' . . 1.409(4) yes
O1' C2 . . 1.473(4) yes
N2' C3' . . 1.272(4) yes
C3' C4' . . 1.494(5) yes
C3' C1'' . . 1.471(5) yes
C1'' C2'' . . 1.396(5) yes
C1'' C6'' . . 1.397(4) yes
C2'' C3'' . . 1.385(6) yes
C2'' Cl2'' . . 1.730(4) yes
C3'' C4'' . . 1.379(6) yes
C4'' C5'' . . 1.375(7) yes
C5'' C6'' . . 1.373(5) yes
C6'' Cl6'' . . 1.741(4) yes

loop_
_geom_torsion_atom_site_label_1
_geom_torsion_atom_site_label_2
_geom_torsion_atom_site_label_3
_geom_torsion_atom_site_label_4
_geom_torsion
_geom_torsion_publ_flag
C1 C2 C3 C4 5.5(4) yes
C2 C3 C4 C5 -75.5(4) yes
C3 C4 C5 C6 70.1(4) yes
C4 C5 C6 C1 0.8(4) yes
C5 C6 C1 C2 -72.1(4) yes
C6 C1 C2 C3 67.4(4) yes
C2 C3 C4 C7 29.9(4) yes
C3 C4 C7 C1 -52.8(4) yes
C4 C7 C1 C2 57.1(4) yes
C7 C1 C2 C3 -39.1(4) yes
C1 C2 C3 O3 -175.2(3) yes
O1' C2 C3 O3 71.7(4) yes
C4' C2 C1 C6 -64.0(4) yes
C1 C7 C4 C5 55.0(4) yes
C7 C4 C5 C6 -35.1(4) yes
C5 C6 C1 C7 33.7(4) yes
C6 C1 C7 C4 -54.4(4) yes
C4' C3' C1'' C2'' 73.3(5) yes
